data_7017565
loop_
_publ_author_name
'Gong, Yun'
'Qin, Jianbo'
'Wu, Tao'
'Li, Jinghua'
'Yang, Li'
'Cao, Rong'

_publ_section_title
;
 Synthesis, structural characterization and anion-sensing studies of
 metal(ii) complexes based on 3,3',4,4'-oxydiphthalate and N-donor
 ligands.
;
_journal_issue 7
_journal_name_full 'Dalton transactions (Cambridge, England : 2003)'
_journal_page_first 1961
_journal_page_last 1970
_journal_paper_doi 10.1039/c1dt11179e
_journal_volume 41
_journal_year 2012
_chemical_formula_sum 'C28 H16 Co N2 O10'
_chemical_formula_weight 599.36
_chemical_name_systematic
;
?
;
_space_group_IT_number 15
_symmetry_cell_setting monoclinic
_symmetry_space_group_name_Hall '-C 2yc'
_symmetry_space_group_name_H-M 'C 1 2/c 1'
_atom_sites_solution_hydrogens geom
_atom_sites_solution_primary direct
_atom_sites_solution_secondary difmap
_audit_creation_method SHELXL-97
_cell_angle_alpha 90.00
_cell_angle_beta 97.750(6)
_cell_angle_gamma 90.00
_cell_formula_units_Z 4
_cell_length_a 24.319(7)
_cell_length_b 11.905(3)
_cell_length_c 8.666(3)
_cell_measurement_reflns_used 3175
_cell_measurement_temperature 293(2)
_cell_measurement_theta_max 27.4603
_cell_measurement_theta_min 3.0588
_cell_volume 2486.0(13)
_computing_cell_refinement 'CrystalClear (Rigaku/MSC Inc., 2005)'
_computing_data_collection 'CrystalClear (Rigaku/MSC Inc., 2005)'
_computing_data_reduction 'CrystalClear (Rigaku/MSC Inc., 2005)'
_computing_molecular_graphics 'SHELXTL (Sheldrick, 1997)'
_computing_publication_material 'SHELXTL (Sheldrick, 1997)'
_computing_structure_refinement 'SHELXL97 (Sheldrick, 1997)'
_computing_structure_solution 'SHELXS97 (Sheldrick, 1997)'
_diffrn_ambient_temperature 293(2)
_diffrn_measured_fraction_theta_full 0.961
_diffrn_measured_fraction_theta_max 0.961
_diffrn_measurement_device_type 'Rigaku Mercury 70 diffractometer'
_diffrn_measurement_method '\f and \w scans'
_diffrn_radiation_monochromator graphite
_diffrn_radiation_source 'fine-focus sealed tube'
_diffrn_radiation_type MoK\a
_diffrn_radiation_wavelength 0.71073
_diffrn_reflns_av_R_equivalents 0.0219
_diffrn_reflns_av_sigmaI/netI 0.0212
_diffrn_reflns_limit_h_max 31
_diffrn_reflns_limit_h_min -30
_diffrn_reflns_limit_k_max 15
_diffrn_reflns_limit_k_min -15
_diffrn_reflns_limit_l_max 11
_diffrn_reflns_limit_l_min -9
_diffrn_reflns_number 9451
_diffrn_reflns_theta_full 27.47
_diffrn_reflns_theta_max 27.47
_diffrn_reflns_theta_min 2.95
_exptl_absorpt_coefficient_mu 0.757
_exptl_absorpt_correction_T_max 1.0000
_exptl_absorpt_correction_T_min 0.8758
_exptl_absorpt_correction_type multi-scan
_exptl_absorpt_process_details 'SADABS (Sheldrick, 1996)'
_exptl_crystal_colour Blue
_exptl_crystal_density_diffrn 1.601
_exptl_crystal_density_method 'not measured'
_exptl_crystal_description Prism
_exptl_crystal_F_000 1220
_exptl_crystal_size_max 0.4500
_exptl_crystal_size_mid 0.4000
_exptl_crystal_size_min 0.2500
_refine_diff_density_max 1.078
_refine_diff_density_min -0.331
_refine_diff_density_rms 0.066
_refine_ls_extinction_method none
_refine_ls_goodness_of_fit_ref 1.068
_refine_ls_hydrogen_treatment none
_refine_ls_matrix_type full
_refine_ls_number_parameters 188
_refine_ls_number_reflns 2740
_refine_ls_number_restraints 0
_refine_ls_restrained_S_all 1.068
_refine_ls_R_factor_all 0.0419
_refine_ls_R_factor_gt 0.0384
_refine_ls_shift/su_max 0.000
_refine_ls_shift/su_mean 0.000
_refine_ls_structure_factor_coef Fsqd
_refine_ls_weighting_details 'calc w=1/[\s^2^(Fo^2^)+(0.0432P)^2^+6.1956P] where P=(Fo^2^+2Fc^2^)/3'
_refine_ls_weighting_scheme calc
_refine_ls_wR_factor_gt 0.0978
_refine_ls_wR_factor_ref 0.1003
_reflns_number_gt 2510
_reflns_number_total 2740
_reflns_threshold_expression >2sigma(I)
_cod_data_source_file c1dt11179e.txt
_cod_data_source_block 051201
_cod_depositor_comments
;
The following automatic conversions were performed:

'_exptl_absorpt_correction_type' value 'Multi-scan' changed to
'multi-scan' according to
/home/saulius/struct/CIF-dictionaries/cif_core.dic dictionary named
'cif_core.dic' version 2.4.1 from 2010-06-29.

Automatic conversion script
Id: cif_fix_values 1715 2011-07-08 13:25:40Z adriana 
;
_cod_original_cell_volume 2485.9(12)
_cod_original_sg_symbol_H-M 'C 2/c'
_cod_database_code 7017565

loop_
_symmetry_equiv_pos_as_xyz
'x, y, z'
'-x, y, -z+1/2'
'x+1/2, y+1/2, z'
'-x+1/2, y+1/2, -z+1/2'
'-x, -y, -z'
'x, -y, z-1/2'
'-x+1/2, -y+1/2, -z'
'x+1/2, -y+1/2, z-1/2'

loop_
_atom_site_label
_atom_site_type_symbol
_atom_site_fract_x
_atom_site_fract_y
_atom_site_fract_z
_atom_site_U_iso_or_equiv
_atom_site_adp_type
_atom_site_occupancy
_atom_site_symmetry_multiplicity
_atom_site_calc_flag
_atom_site_refinement_flags
Co1 Co 0.0000 0.5000 0.0000 0.01566(13) Uani 1 2 d S
O1 O 0.03358(6) 0.65532(12) 0.06032(17) 0.0211(3) Uani 1 1 d .
O6 O 0.0000 0.45102(17) 0.2500 0.0196(4) Uani 1 2 d S
O5 O 0.0000 1.04831(17) 0.2500 0.0258(5) Uani 1 2 d S
O2 O 0.07754(7) 0.69809(14) -0.1430(2) 0.0305(4) Uani 1 1 d .
N1 N -0.08043(7) 0.56829(14) -0.0140(2) 0.0202(4) Uani 1 1 d .
C7 C 0.06300(8) 0.71836(16) -0.0139(2) 0.0188(4) Uani 1 1 d .
C6 C 0.03445(9) 0.88514(17) 0.1214(3) 0.0206(4) Uani 1 1 d .
H6 H 0.0000 0.8504 0.1146 0.025 Uiso 1 1 calc R
C2 C 0.12959(9) 0.88431(18) 0.0715(3) 0.0227(4) Uani 1 1 d .
C1 C 0.07780(8) 0.83051(16) 0.0636(2) 0.0190(4) Uani 1 1 d .
O4 O 0.21812(9) 0.88423(19) -0.0134(4) 0.0664(8) Uani 1 1 d .
O3 O 0.18573(8) 0.72167(17) 0.0594(3) 0.0504(5) Uani 1 1 d .
C8 C 0.18029(9) 0.8270(2) 0.0303(3) 0.0310(5) Uani 1 1 d .
C4 C 0.09176(9) 1.04730(18) 0.1900(3) 0.0260(5) Uani 1 1 d .
H4 H 0.0962 1.1200 0.2289 0.031 Uiso 1 1 calc R
C12 C -0.17612(10) 0.5702(2) -0.1210(3) 0.0381(6) Uani 1 1 d .
H12 H -0.2048 0.5380 -0.1882 0.046 Uiso 1 1 calc R
C9 C -0.08982(9) 0.65824(19) 0.0708(3) 0.0261(5) Uani 1 1 d .
H9 H -0.0603 0.6888 0.1368 0.031 Uiso 1 1 calc R
C10 C -0.14124(10) 0.7077(2) 0.0650(3) 0.0331(6) Uani 1 1 d .
H10 H -0.1460 0.7707 0.1253 0.040 Uiso 1 1 calc R
C5 C 0.04164(9) 0.99103(16) 0.1894(3) 0.0202(4) Uani 1 1 d .
C14 C -0.24266(10) 0.7077(3) -0.0408(3) 0.0421(7) Uani 1 1 d .
H14 H -0.2702 0.6734 -0.1098 0.050 Uiso 1 1 calc R
C11 C -0.18621(9) 0.6625(2) -0.0322(3) 0.0319(5) Uani 1 1 d .
C13 C -0.12324(9) 0.5259(2) -0.1094(3) 0.0307(5) Uani 1 1 d .
H13 H -0.1171 0.4641 -0.1705 0.037 Uiso 1 1 calc R
C3 C 0.13503(10) 0.99336(18) 0.1317(3) 0.0267(5) Uani 1 1 d .
H3 H 0.1687 1.0307 0.1327 0.032 Uiso 1 1 calc R

loop_
_atom_site_aniso_label
_atom_site_aniso_U_11
_atom_site_aniso_U_22
_atom_site_aniso_U_33
_atom_site_aniso_U_23
_atom_site_aniso_U_13
_atom_site_aniso_U_12
Co1 0.01231(19) 0.01353(19) 0.0214(2) -0.00034(13) 0.00324(15) 0.00103(12)
O1 0.0222(7) 0.0162(7) 0.0259(8) -0.0018(6) 0.0073(6) -0.0032(5)
O6 0.0210(10) 0.0195(10) 0.0189(10) 0.000 0.0043(8) 0.000
O5 0.0303(11) 0.0147(9) 0.0361(13) 0.000 0.0181(10) 0.000
O2 0.0371(9) 0.0271(8) 0.0305(9) -0.0089(7) 0.0166(7) -0.0101(7)
N1 0.0149(8) 0.0212(8) 0.0247(9) 0.0003(7) 0.0033(7) 0.0037(6)
C7 0.0155(9) 0.0160(9) 0.0249(11) -0.0014(8) 0.0029(8) 0.0002(7)
C6 0.0202(9) 0.0174(9) 0.0251(11) -0.0001(8) 0.0067(8) -0.0025(7)
C2 0.0207(10) 0.0222(10) 0.0260(11) -0.0014(8) 0.0065(8) -0.0027(8)
C1 0.0199(9) 0.0171(9) 0.0207(10) 0.0000(8) 0.0047(8) -0.0020(7)
O4 0.0399(11) 0.0418(11) 0.128(2) 0.0085(13) 0.0506(14) 0.0000(9)
O3 0.0382(11) 0.0337(10) 0.0821(16) 0.0031(10) 0.0187(10) 0.0054(8)
C8 0.0193(10) 0.0330(12) 0.0416(14) -0.0090(10) 0.0072(10) -0.0033(9)
C4 0.0314(12) 0.0181(10) 0.0298(12) -0.0051(8) 0.0089(9) -0.0066(8)
C12 0.0190(11) 0.0450(15) 0.0474(16) -0.0168(12) -0.0058(10) 0.0066(10)
C9 0.0186(10) 0.0298(11) 0.0294(12) -0.0043(9) 0.0018(9) 0.0044(8)
C10 0.0254(11) 0.0365(13) 0.0372(14) -0.0120(10) 0.0031(10) 0.0120(10)
C5 0.0231(10) 0.0176(9) 0.0213(11) 0.0013(7) 0.0083(8) 0.0011(7)
C14 0.0207(11) 0.0540(16) 0.0488(17) -0.0149(13) -0.0046(11) 0.0154(11)
C11 0.0186(10) 0.0406(13) 0.0360(13) -0.0061(10) 0.0019(9) 0.0105(9)
C13 0.0209(11) 0.0307(11) 0.0396(14) -0.0117(10) 0.0006(10) 0.0054(9)
C3 0.0232(11) 0.0239(11) 0.0342(13) -0.0052(9) 0.0082(9) -0.0083(8)

loop_
_atom_type_symbol
_atom_type_description
_atom_type_scat_dispersion_real
_atom_type_scat_dispersion_imag
_atom_type_scat_source
C C 0.0033 0.0016 'International Tables Vol C Tables 4.2.6.8 and 6.1.1.4'
H H 0.0000 0.0000 'International Tables Vol C Tables 4.2.6.8 and 6.1.1.4'
N N 0.0061 0.0033 'International Tables Vol C Tables 4.2.6.8 and 6.1.1.4'
O O 0.0106 0.0060 'International Tables Vol C Tables 4.2.6.8 and 6.1.1.4'
Co Co 0.3494 0.9721 'International Tables Vol C Tables 4.2.6.8 and 6.1.1.4'

loop_
_geom_angle_atom_site_label_1
_geom_angle_atom_site_label_2
_geom_angle_atom_site_label_3
_geom_angle
_geom_angle_site_symmetry_1
_geom_angle_site_symmetry_3
O1 Co1 O1 180.00(7) . 5_565
O1 Co1 N1 89.92(6) . 5_565
O1 Co1 N1 90.08(6) 5_565 5_565
O1 Co1 N1 90.08(6) . .
O1 Co1 N1 89.92(6) 5_565 .
N1 Co1 N1 180.00(4) 5_565 .
O1 Co1 O6 92.28(6) . .
O1 Co1 O6 87.72(6) 5_565 .
N1 Co1 O6 88.00(5) 5_565 .
N1 Co1 O6 92.00(5) . .
O1 Co1 O6 87.72(6) . 5_565
O1 Co1 O6 92.28(6) 5_565 5_565
N1 Co1 O6 92.00(5) 5_565 5_565
N1 Co1 O6 88.00(5) . 5_565
O6 Co1 O6 180.00(10) . 5_565
C7 O1 Co1 129.28(13) . .
Co1 O6 Co1 149.87(10) 2 .
C5 O5 C5 120.9(2) . 2
C9 N1 C13 117.76(18) . .
C9 N1 Co1 120.27(14) . .
C13 N1 Co1 121.94(15) . .
O2 C7 O1 126.14(19) . .
O2 C7 C1 119.40(18) . .
O1 C7 C1 114.37(18) . .
C1 C6 C5 121.25(19) . .
C1 C6 H6 119.4 . .
C5 C6 H6 119.4 . .
C3 C2 C1 118.7(2) . .
C3 C2 C8 118.27(19) . .
C1 C2 C8 122.88(19) . .
C6 C1 C2 119.19(19) . .
C6 C1 C7 115.21(18) . .
C2 C1 C7 125.46(19) . .
O4 C8 O3 122.3(2) . .
O4 C8 C2 119.4(2) . .
O3 C8 C2 117.8(2) . .
C3 C4 C5 118.96(19) . .
C3 C4 H4 120.5 . .
C5 C4 H4 120.5 . .
C13 C12 C11 119.8(2) . .
C13 C12 H12 120.1 . .
C11 C12 H12 120.1 . .
N1 C9 C10 123.0(2) . .
N1 C9 H9 118.5 . .
C10 C9 H9 118.5 . .
C9 C10 C11 119.4(2) . .
C9 C10 H10 120.3 . .
C11 C10 H10 120.3 . .
O5 C5 C4 116.61(18) . .
O5 C5 C6 123.43(19) . .
C4 C5 C6 119.8(2) . .
C14 C14 C11 125.2(3) 7_465 .
C14 C14 H14 117.4 7_465 .
C11 C14 H14 117.4 . .
C12 C11 C10 117.3(2) . .
C12 C11 C14 119.9(2) . .
C10 C11 C14 122.8(2) . .
N1 C13 C12 122.7(2) . .
N1 C13 H13 118.6 . .
C12 C13 H13 118.6 . .
C4 C3 C2 121.9(2) . .
C4 C3 H3 119.1 . .
C2 C3 H3 119.1 . .

loop_
_geom_bond_atom_site_label_1
_geom_bond_atom_site_label_2
_geom_bond_distance
_geom_bond_site_symmetry_2
Co1 O1 2.0601(14) .
Co1 O1 2.0601(14) 5_565
Co1 N1 2.1066(17) 5_565
Co1 N1 2.1066(17) .
Co1 O6 2.2435(8) .
Co1 O6 2.2435(8) 5_565
O1 C7 1.270(2) .
O6 Co1 2.2435(8) 2
O5 C5 1.382(2) .
O5 C5 1.382(2) 2
O2 C7 1.242(3) .
N1 C9 1.335(3) .
N1 C13 1.338(3) .
C7 C1 1.516(3) .
C6 C1 1.388(3) .
C6 C5 1.392(3) .
C6 H6 0.9300 .
C2 C3 1.399(3) .
C2 C1 1.406(3) .
C2 C8 1.494(3) .
O4 C8 1.244(3) .
O3 C8 1.282(3) .
C4 C3 1.385(3) .
C4 C5 1.390(3) .
C4 H4 0.9300 .
C12 C13 1.381(3) .
C12 C11 1.382(3) .
C12 H12 0.9300 .
C9 C10 1.377(3) .
C9 H9 0.9300 .
C10 C11 1.396(3) .
C10 H10 0.9300 .
C14 C14 1.309(5) 7_465
C14 C11 1.467(3) .
C14 H14 0.9300 .
C13 H13 0.9300 .
C3 H3 0.9300 .
